data_4514104
loop_
_publ_author_name
'Sarbajna, Abir'
'Dutta, Indranil'
'Daw, Prosenjit'
'Dinda, Shrabani'
'Rahaman, S. M. Wahidur'
'Sarkar, Abheek'
'Bera, Jitendra K.'

_publ_section_title
;
 Catalytic Conversion of Alcohols to Carboxylic Acid Salts and Hydrogen
 with Alkaline Water
;
_journal_issue 4
_journal_name_full 'ACS Catalysis'
_journal_page_first 2786
_journal_paper_doi 10.1021/acscatal.6b03259
_journal_volume 7
_journal_year 2017
_chemical_formula_sum 'C54 H47 Cl5 N4 O P2 Ru'
_chemical_formula_weight 1108.21
_space_group_crystal_system monoclinic
_space_group_IT_number 14
_space_group_name_Hall '-P 2ybc'
_space_group_name_H-M_alt 'P 1 21/c 1'
_symmetry_space_group_name_Hall '-P 2ybc'
_symmetry_space_group_name_H-M 'P 1 21/c 1'
_atom_sites_solution_hydrogens mixed
_audit_creation_method SHELXL-2014/7
_cell_angle_alpha 90
_cell_angle_beta 108.440(4)
_cell_angle_gamma 90
_cell_formula_units_Z 4
_cell_length_a 14.2935(9)
_cell_length_b 18.4185(11)
_cell_length_c 22.7313(13)
_cell_measurement_reflns_used 9921
_cell_measurement_temperature 100(2)
_cell_measurement_theta_max 28.37
_cell_measurement_theta_min 2.19
_cell_volume 5677.1(6)
_computing_cell_refinement 'Bruker SAINT'
_computing_data_collection 'Bruker APEX2'
_computing_data_reduction 'Bruker SAINT'
_computing_molecular_graphics DIAMOND
_computing_publication_material ciftab
_computing_structure_refinement 'SHELXL-2014/7 (Sheldrick, 2014)'
_computing_structure_solution 'SHELXL-2014/7 (Sheldrick, 2014)'
_diffrn_ambient_temperature 100(2)
_diffrn_measured_fraction_theta_full 0.999
_diffrn_measured_fraction_theta_max 0.999
_diffrn_measurement_device_type 'Bruker APEX-II CCD'
_diffrn_measurement_method '\f and \w scans'
_diffrn_radiation_type MoK\a
_diffrn_radiation_wavelength 0.71073
_diffrn_reflns_av_R_equivalents 0.1285
_diffrn_reflns_av_unetI/netI 0.0644
_diffrn_reflns_Laue_measured_fraction_full 0.999
_diffrn_reflns_Laue_measured_fraction_max 0.999
_diffrn_reflns_limit_h_max 17
_diffrn_reflns_limit_h_min -17
_diffrn_reflns_limit_k_max 21
_diffrn_reflns_limit_k_min -21
_diffrn_reflns_limit_l_max 27
_diffrn_reflns_limit_l_min -27
_diffrn_reflns_number 52024
_diffrn_reflns_point_group_measured_fraction_full 0.999
_diffrn_reflns_point_group_measured_fraction_max 0.999
_diffrn_reflns_theta_full 25.050
_diffrn_reflns_theta_max 25.050
_diffrn_reflns_theta_min 2.007
_diffrn_source 'fine-focus sealed tube'
_exptl_absorpt_coefficient_mu 0.607
_exptl_absorpt_correction_T_max 0.8994
_exptl_absorpt_correction_T_min 0.8832
_exptl_absorpt_correction_type empirical
_exptl_crystal_colour red
_exptl_crystal_density_diffrn 1.297
_exptl_crystal_description block
_exptl_crystal_F_000 2264
_exptl_crystal_size_max 0.210
_exptl_crystal_size_mid 0.190
_exptl_crystal_size_min 0.180
_platon_squeeze_details
;
;
_refine_diff_density_max 2.794
_refine_diff_density_min -1.864
_refine_diff_density_rms 0.152
_refine_ls_extinction_method none
_refine_ls_goodness_of_fit_ref 1.057
_refine_ls_hydrogen_treatment mixed
_refine_ls_matrix_type full
_refine_ls_number_parameters 610
_refine_ls_number_reflns 10038
_refine_ls_number_restraints 2
_refine_ls_restrained_S_all 1.057
_refine_ls_R_factor_all 0.0965
_refine_ls_R_factor_gt 0.0814
_refine_ls_shift/su_max 0.009
_refine_ls_shift/su_mean 0.000
_refine_ls_structure_factor_coef Fsqd
_refine_ls_weighting_details 'w=1/[\s^2^(Fo^2^)+(0.0906P)^2^+41.0199P] where P=(Fo^2^+2Fc^2^)/3'
_refine_ls_weighting_scheme calc
_refine_ls_wR_factor_gt 0.2030
_refine_ls_wR_factor_ref 0.2122
_reflns_Friedel_coverage 0.000
_reflns_number_gt 8078
_reflns_number_total 10038
_reflns_threshold_expression 'I > 2\s(I)'
_cod_data_source_file 4.cif
_cod_data_source_block compound4
_cod_database_code 4514104
_shelx_shelxl_version_number 2014/7
_shelx_space_group_comment
;
The symmetry employed for this shelxl refinement is uniquely defined
by the following loop, which should always be used as a source of
symmetry information in preference to the above space-group names.
They are only intended as comments.
;
_shelx_estimated_absorpt_t_min 0.883
_shelx_estimated_absorpt_t_max 0.899
_exptl_absorpt_special_details SADABS

loop_
_space_group_symop_operation_xyz
'x, y, z'
'-x, y+1/2, -z+1/2'
'-x, -y, -z'
'x, -y-1/2, z-1/2'

loop_
_atom_site_label
_atom_site_type_symbol
_atom_site_fract_x
_atom_site_fract_y
_atom_site_fract_z
_atom_site_U_iso_or_equiv
_atom_site_adp_type
_atom_site_occupancy
_atom_site_site_symmetry_order
_atom_site_calc_flag
_atom_site_refinement_flags_posn
_atom_site_refinement_flags_adp
Ru1 Ru 0.47977(3) 0.05667(2) 0.24488(2) 0.01476(16) Uani 1 1 d D .
P2 P 0.48228(11) 0.05017(8) 0.14187(7) 0.0173(3) Uani 1 1 d . .
P1 P 0.48565(11) 0.04518(8) 0.34909(7) 0.0161(3) Uani 1 1 d . .
O1 O 0.6785(3) -0.0127(2) 0.2813(2) 0.0284(10) Uani 1 1 d . .
N1 N 0.4720(3) 0.1814(3) 0.2457(2) 0.0160(10) Uani 1 1 d . .
N4 N 0.0863(4) -0.0571(3) 0.1796(3) 0.0255(12) Uani 1 1 d D .
N2 N 0.3378(4) 0.1099(3) 0.2191(2) 0.0172(10) Uani 1 1 d . .
N3 N 0.1153(4) 0.0111(3) 0.1855(2) 0.0233(11) Uani 1 1 d . .
C21 C 0.3182(5) 0.0457(4) 0.3915(3) 0.0267(14) Uani 1 1 d . .
H21 H 0.3228 -0.0058 0.3937 0.032 Uiso 1 1 calc R U
C1 C 0.5151(5) 0.2467(3) 0.2552(3) 0.0213(12) Uani 1 1 d . .
H1 H 0.5850 0.2495 0.2690 0.026 Uiso 1 1 calc R U
C2 C 0.4601(5) 0.3110(3) 0.2456(3) 0.0258(14) Uani 1 1 d . .
H2 H 0.4930 0.3565 0.2524 0.031 Uiso 1 1 calc R U
C22 C 0.4861(4) -0.0493(3) 0.3735(3) 0.0196(12) Uani 1 1 d . .
C29 C 0.6034(5) 0.0907(4) 0.4682(3) 0.0244(13) Uani 1 1 d . .
H29 H 0.5579 0.0656 0.4836 0.029 Uiso 1 1 calc R U
C25 C 0.4718(6) -0.1937(3) 0.4081(3) 0.0326(16) Uani 1 1 d . .
H25 H 0.4668 -0.2426 0.4200 0.039 Uiso 1 1 calc R U
C40 C 0.4825(5) -0.0437(3) 0.1161(3) 0.0217(13) Uani 1 1 d . .
C28 C 0.5917(4) 0.0902(3) 0.4039(3) 0.0181(12) Uani 1 1 d . .
C11 C -0.0801(5) -0.0202(4) 0.1795(3) 0.0244(13) Uani 1 1 d . .
H11 H -0.0650 0.0298 0.1775 0.029 Uiso 1 1 calc R U
C33 C 0.6577(4) 0.1293(3) 0.3829(3) 0.0223(13) Uani 1 1 d . .
H33 H 0.6499 0.1305 0.3398 0.027 Uiso 1 1 calc R U
C5 C 0.3719(4) 0.1801(3) 0.2268(3) 0.0183(12) Uani 1 1 d . .
C15 C -0.0341(5) -0.1467(4) 0.1809(3) 0.0256(13) Uani 1 1 d . .
H15 H 0.0123 -0.1829 0.1792 0.031 Uiso 1 1 calc R U
C34 C 0.3795(4) 0.0914(3) 0.0804(3) 0.0210(12) Uani 1 1 d . .
C16 C 0.3846(4) 0.0854(3) 0.3714(3) 0.0176(12) Uani 1 1 d . .
C46 C 0.5902(4) 0.0945(3) 0.1301(3) 0.0195(12) Uani 1 1 d . .
C45 C 0.5543(5) -0.0740(3) 0.0936(3) 0.0235(13) Uani 1 1 d . .
H45 H 0.6092 -0.0454 0.0927 0.028 Uiso 1 1 calc R U
C32 C 0.7348(5) 0.1667(4) 0.4242(3) 0.0275(14) Uani 1 1 d . .
H32 H 0.7796 0.1931 0.4092 0.033 Uiso 1 1 calc R U
C10 C -0.0101(5) -0.0741(3) 0.1795(3) 0.0230(13) Uani 1 1 d . .
C51 C 0.6569(4) 0.1312(3) 0.1795(3) 0.0213(12) Uani 1 1 d . .
H51 H 0.6462 0.1331 0.2187 0.026 Uiso 1 1 calc R U
C35 C 0.3175(5) 0.0535(4) 0.0301(3) 0.0282(14) Uani 1 1 d . .
H35 H 0.3280 0.0031 0.0259 0.034 Uiso 1 1 calc R U
C3 C 0.3591(5) 0.3087(3) 0.2264(3) 0.0271(14) Uani 1 1 d . .
H3 H 0.3218 0.3523 0.2195 0.032 Uiso 1 1 calc R U
C52 C 0.6031(5) 0.0155(3) 0.2675(3) 0.0212(13) Uani 1 1 d . .
C9 C 0.2080(4) 0.0241(3) 0.1953(3) 0.0207(12) Uani 1 1 d . .
C42 C 0.3977(5) -0.1590(4) 0.0992(3) 0.0293(14) Uani 1 1 d . .
H42 H 0.3444 -0.1884 0.1017 0.035 Uiso 1 1 calc R U
C6 C 0.2081(5) 0.2277(4) 0.1982(3) 0.0299(15) Uani 1 1 d . .
H6 H 0.1630 0.2672 0.1907 0.036 Uiso 1 1 calc R U
C23 C 0.4100(5) -0.0937(3) 0.3382(3) 0.0238(13) Uani 1 1 d . .
H23 H 0.3627 -0.0749 0.3019 0.029 Uiso 1 1 calc R U
C4 C 0.3114(5) 0.2414(3) 0.2172(3) 0.0232(13) Uani 1 1 d . .
C47 C 0.6068(5) 0.0925(3) 0.0730(3) 0.0244(13) Uani 1 1 d . .
H47 H 0.5606 0.0690 0.0388 0.029 Uiso 1 1 calc R U
C8 C 0.2422(5) 0.0988(3) 0.2019(3) 0.0213(13) Uani 1 1 d . .
C41 C 0.4050(5) -0.0885(3) 0.1192(3) 0.0235(13) Uani 1 1 d . .
H41 H 0.3564 -0.0696 0.1355 0.028 Uiso 1 1 calc R U
C36 C 0.2412(5) 0.0879(4) -0.0138(3) 0.0319(15) Uani 1 1 d . .
H36 H 0.2003 0.0612 -0.0481 0.038 Uiso 1 1 calc R U
C49 C 0.7571(5) 0.1603(4) 0.1148(3) 0.0294(15) Uani 1 1 d . .
H49 H 0.8148 0.1814 0.1099 0.035 Uiso 1 1 calc R U
C31 C 0.7475(5) 0.1660(4) 0.4867(3) 0.0294(14) Uani 1 1 d . .
H31 H 0.8010 0.1912 0.5149 0.035 Uiso 1 1 calc R U
C50 C 0.7390(5) 0.1651(3) 0.1715(3) 0.0247(13) Uani 1 1 d . .
H50 H 0.7828 0.1917 0.2047 0.030 Uiso 1 1 calc R U
C39 C 0.3630(5) 0.1658(3) 0.0846(3) 0.0215(12) Uani 1 1 d . .
H39 H 0.4055 0.1931 0.1178 0.026 Uiso 1 1 calc R U
C18 C 0.3021(5) 0.1957(3) 0.3851(3) 0.0261(14) Uani 1 1 d . .
H18 H 0.2969 0.2471 0.3831 0.031 Uiso 1 1 calc R U
C44 C 0.5465(5) -0.1451(4) 0.0727(3) 0.0297(15) Uani 1 1 d . .
H44 H 0.5948 -0.1646 0.0565 0.036 Uiso 1 1 calc R U
C7 C 0.1736(5) 0.1583(4) 0.1907(3) 0.0287(14) Uani 1 1 d . .
H7 H 0.1047 0.1492 0.1781 0.034 Uiso 1 1 calc R U
C43 C 0.4679(5) -0.1877(4) 0.0754(3) 0.0305(15) Uani 1 1 d . .
H43 H 0.4622 -0.2364 0.0610 0.037 Uiso 1 1 calc R U
C17 C 0.3754(5) 0.1612(3) 0.3685(3) 0.0222(13) Uani 1 1 d . .
H17 H 0.4204 0.1892 0.3548 0.027 Uiso 1 1 calc R U
C27 C 0.5568(5) -0.0782(3) 0.4256(3) 0.0251(13) Uani 1 1 d . .
H27 H 0.6106 -0.0493 0.4494 0.030 Uiso 1 1 calc R U
C24 C 0.4028(5) -0.1653(3) 0.3556(3) 0.0267(14) Uani 1 1 d . .
H24 H 0.3502 -0.1949 0.3315 0.032 Uiso 1 1 calc R U
C20 C 0.2448(5) 0.0810(4) 0.4085(4) 0.0349(16) Uani 1 1 d . .
H20 H 0.2001 0.0534 0.4228 0.042 Uiso 1 1 calc R U
C13 C -0.1949(5) -0.1140(4) 0.1854(3) 0.0300(15) Uani 1 1 d . .
H13 H -0.2578 -0.1275 0.1878 0.036 Uiso 1 1 calc R U
C26 C 0.5474(5) -0.1503(4) 0.4425(3) 0.0329(16) Uani 1 1 d . .
H26 H 0.5945 -0.1696 0.4785 0.039 Uiso 1 1 calc R U
C48 C 0.6899(5) 0.1242(4) 0.0657(3) 0.0306(15) Uani 1 1 d . .
H48 H 0.7012 0.1214 0.0268 0.037 Uiso 1 1 calc R U
C38 C 0.2858(5) 0.1999(4) 0.0411(3) 0.0288(14) Uani 1 1 d . .
H38 H 0.2748 0.2504 0.0448 0.035 Uiso 1 1 calc R U
C12 C -0.1707(5) -0.0414(4) 0.1825(3) 0.0282(14) Uani 1 1 d . .
H12 H -0.2182 -0.0053 0.1826 0.034 Uiso 1 1 calc R U
C14 C -0.1255(5) -0.1669(4) 0.1847(3) 0.0315(15) Uani 1 1 d . .
H14 H -0.1408 -0.2169 0.1869 0.038 Uiso 1 1 calc R U
C30 C 0.6807(5) 0.1278(4) 0.5079(3) 0.0284(14) Uani 1 1 d . .
H30 H 0.6889 0.1274 0.5510 0.034 Uiso 1 1 calc R U
C37 C 0.2238(5) 0.1607(4) -0.0082(3) 0.0321(15) Uani 1 1 d . .
H37 H 0.1699 0.1839 -0.0379 0.038 Uiso 1 1 calc R U
C19 C 0.2361(5) 0.1555(4) 0.4049(3) 0.0305(15) Uani 1 1 d . .
H19 H 0.1850 0.1791 0.4159 0.037 Uiso 1 1 calc R U
Cl2S Cl 0.9676(3) 0.3149(2) 0.52787(15) 0.0943(10) Uani 1 1 d . .
Cl1S Cl 0.8705(2) 0.44673(18) 0.46729(15) 0.0783(8) Uani 1 1 d . .
C1S C 0.9419(10) 0.3665(8) 0.4624(6) 0.093(3) Uani 1 1 d . .
H1S1 H 0.9045 0.3369 0.4263 0.111 Uiso 1 1 calc R U
H1S2 H 1.0044 0.3816 0.4560 0.111 Uiso 1 1 calc R U
Cl3S Cl 0.0169(6) 0.6665(10) 0.0856(5) 0.357(9) Uani 1 1 d . .
Cl4S Cl 0.0040(4) 0.6447(4) 0.2139(3) 0.193(3) Uani 1 1 d . .
C2S C 0.0810(10) 0.6482(9) 0.1623(6) 0.093(3) Uani 1 1 d . .
H2S1 H 0.1322 0.6859 0.1779 0.111 Uiso 1 1 calc R U
H2S2 H 0.1152 0.6010 0.1646 0.111 Uiso 1 1 calc R U
Cl1 Cl 0.77131(12) 0.30678(9) 0.30548(8) 0.0318(4) Uani 1 1 d . .
H1A H 0.447(6) -0.0263(17) 0.239(4) 0.05(2) Uiso 1 1 d D .
H9 H 0.251(5) -0.012(4) 0.191(3) 0.026(18) Uiso 1 1 d . .
H4A H 0.138(3) -0.093(3) 0.183(3) 0.018(16) Uiso 1 1 d D .

loop_
_atom_site_aniso_label
_atom_site_aniso_U_11
_atom_site_aniso_U_22
_atom_site_aniso_U_33
_atom_site_aniso_U_23
_atom_site_aniso_U_13
_atom_site_aniso_U_12
Ru1 0.0148(3) 0.0135(2) 0.0167(3) -0.00003(17) 0.00593(18) -0.00078(17)
P2 0.0171(8) 0.0174(7) 0.0178(7) -0.0014(6) 0.0063(6) -0.0009(6)
P1 0.0173(7) 0.0140(7) 0.0180(7) 0.0008(5) 0.0069(6) -0.0005(5)
O1 0.021(2) 0.029(2) 0.036(3) 0.003(2) 0.0096(19) 0.0047(19)
N1 0.017(2) 0.015(2) 0.015(2) -0.0007(18) 0.0043(19) -0.0031(19)
N4 0.018(3) 0.021(3) 0.039(3) 0.000(2) 0.010(2) -0.001(2)
N2 0.018(3) 0.014(2) 0.020(2) 0.0004(19) 0.008(2) -0.0011(19)
N3 0.018(3) 0.024(3) 0.029(3) 0.000(2) 0.009(2) -0.005(2)
C21 0.024(3) 0.023(3) 0.036(4) 0.002(3) 0.013(3) -0.003(3)
C1 0.023(3) 0.021(3) 0.022(3) -0.001(2) 0.009(2) -0.006(2)
C2 0.031(4) 0.019(3) 0.030(3) -0.002(3) 0.014(3) -0.006(3)
C22 0.023(3) 0.017(3) 0.021(3) -0.002(2) 0.010(2) 0.000(2)
C29 0.023(3) 0.028(3) 0.026(3) -0.001(3) 0.013(3) -0.003(3)
C25 0.044(4) 0.016(3) 0.045(4) 0.003(3) 0.024(3) 0.003(3)
C40 0.024(3) 0.020(3) 0.020(3) -0.001(2) 0.005(2) 0.002(2)
C28 0.014(3) 0.016(3) 0.023(3) 0.002(2) 0.004(2) 0.002(2)
C11 0.022(3) 0.023(3) 0.028(3) -0.005(3) 0.009(3) -0.004(3)
C33 0.022(3) 0.024(3) 0.021(3) 0.001(2) 0.007(2) 0.000(2)
C5 0.020(3) 0.016(3) 0.020(3) 0.000(2) 0.009(2) -0.005(2)
C15 0.019(3) 0.025(3) 0.033(3) -0.003(3) 0.008(3) -0.003(3)
C34 0.020(3) 0.026(3) 0.019(3) -0.001(2) 0.008(2) 0.000(2)
C16 0.017(3) 0.021(3) 0.016(3) 0.002(2) 0.005(2) 0.001(2)
C46 0.019(3) 0.017(3) 0.024(3) 0.002(2) 0.010(2) 0.002(2)
C45 0.026(3) 0.021(3) 0.023(3) 0.001(2) 0.007(3) 0.001(2)
C32 0.019(3) 0.029(3) 0.034(4) -0.001(3) 0.007(3) -0.003(3)
C10 0.020(3) 0.024(3) 0.027(3) -0.003(2) 0.010(3) -0.004(2)
C51 0.023(3) 0.021(3) 0.021(3) 0.000(2) 0.009(2) 0.002(2)
C35 0.028(4) 0.027(3) 0.029(3) -0.003(3) 0.010(3) 0.002(3)
C3 0.036(4) 0.015(3) 0.036(4) 0.001(3) 0.019(3) 0.002(3)
C52 0.023(3) 0.019(3) 0.022(3) 0.001(2) 0.007(2) -0.003(3)
C9 0.018(3) 0.018(3) 0.027(3) -0.004(2) 0.007(2) 0.003(2)
C42 0.031(4) 0.024(3) 0.031(3) 0.001(3) 0.007(3) -0.006(3)
C6 0.028(4) 0.021(3) 0.046(4) 0.003(3) 0.020(3) 0.009(3)
C23 0.026(3) 0.020(3) 0.028(3) 0.002(3) 0.012(3) 0.002(3)
C4 0.028(3) 0.018(3) 0.026(3) 0.003(2) 0.014(3) 0.001(3)
C47 0.022(3) 0.028(3) 0.022(3) 0.002(3) 0.005(3) 0.000(3)
C8 0.024(3) 0.017(3) 0.025(3) -0.001(2) 0.010(3) -0.004(2)
C41 0.024(3) 0.025(3) 0.021(3) -0.004(2) 0.005(2) -0.002(3)
C36 0.026(4) 0.042(4) 0.024(3) -0.004(3) 0.002(3) -0.006(3)
C49 0.025(3) 0.032(4) 0.036(4) 0.007(3) 0.016(3) -0.002(3)
C31 0.025(3) 0.030(4) 0.029(3) -0.006(3) 0.002(3) -0.006(3)
C50 0.018(3) 0.024(3) 0.031(3) 0.001(3) 0.006(3) -0.004(2)
C39 0.023(3) 0.023(3) 0.019(3) -0.001(2) 0.008(2) -0.003(2)
C18 0.027(3) 0.021(3) 0.027(3) -0.001(3) 0.004(3) 0.004(3)
C44 0.029(4) 0.028(3) 0.031(3) -0.001(3) 0.008(3) 0.009(3)
C7 0.017(3) 0.026(3) 0.046(4) 0.001(3) 0.012(3) 0.007(3)
C43 0.041(4) 0.018(3) 0.027(3) -0.003(3) 0.002(3) 0.003(3)
C17 0.023(3) 0.021(3) 0.023(3) 0.002(2) 0.008(2) -0.002(2)
C27 0.027(3) 0.023(3) 0.025(3) 0.001(3) 0.007(3) 0.003(3)
C24 0.031(4) 0.019(3) 0.036(4) -0.003(3) 0.019(3) 0.000(3)
C20 0.021(3) 0.040(4) 0.048(4) -0.001(3) 0.017(3) -0.003(3)
C13 0.024(3) 0.035(4) 0.032(4) 0.002(3) 0.010(3) -0.006(3)
C26 0.039(4) 0.025(4) 0.033(4) 0.005(3) 0.010(3) 0.012(3)
C48 0.038(4) 0.034(4) 0.026(3) 0.001(3) 0.020(3) -0.002(3)
C38 0.031(4) 0.023(3) 0.037(4) 0.004(3) 0.016(3) 0.002(3)
C12 0.018(3) 0.031(4) 0.035(4) -0.003(3) 0.008(3) 0.002(3)
C14 0.032(4) 0.023(3) 0.038(4) 0.002(3) 0.008(3) -0.007(3)
C30 0.032(4) 0.032(4) 0.019(3) -0.005(3) 0.005(3) 0.000(3)
C37 0.025(3) 0.042(4) 0.028(3) 0.011(3) 0.007(3) 0.005(3)
C19 0.019(3) 0.032(4) 0.040(4) -0.005(3) 0.009(3) 0.004(3)
Cl2S 0.103(2) 0.108(3) 0.0726(19) 0.0243(18) 0.0284(17) 0.013(2)
Cl1S 0.0642(17) 0.090(2) 0.087(2) -0.0081(16) 0.0331(15) 0.0133(14)
C1S 0.071(5) 0.110(8) 0.088(6) 0.011(6) 0.012(5) 0.011(5)
Cl3S 0.133(6) 0.72(3) 0.220(9) -0.144(14) 0.059(6) -0.091(11)
Cl4S 0.116(4) 0.238(7) 0.198(6) 0.133(6) 0.010(4) -0.009(4)
C2S 0.071(5) 0.110(8) 0.088(6) 0.011(6) 0.012(5) 0.011(5)
Cl1 0.0246(8) 0.0286(8) 0.0405(9) -0.0003(7) 0.0077(7) -0.0046(6)

loop_
_atom_type_symbol
_atom_type_description
_atom_type_scat_dispersion_real
_atom_type_scat_dispersion_imag
_atom_type_scat_source
C C 0.0033 0.0016 'International Tables Vol C Tables 4.2.6.8 and 6.1.1.4'
Cl Cl 0.1484 0.1585 'International Tables Vol C Tables 4.2.6.8 and 6.1.1.4'
N N 0.0061 0.0033 'International Tables Vol C Tables 4.2.6.8 and 6.1.1.4'
O O 0.0106 0.0060 'International Tables Vol C Tables 4.2.6.8 and 6.1.1.4'
P P 0.1023 0.0942 'International Tables Vol C Tables 4.2.6.8 and 6.1.1.4'
Ru Ru -1.2594 0.8363 'International Tables Vol C Tables 4.2.6.8 and 6.1.1.4'
H H 0.0000 0.0000 'International Tables Vol C Tables 4.2.6.8 and 6.1.1.4'

loop_
_geom_angle_atom_site_label_1
_geom_angle_atom_site_label_2
_geom_angle_atom_site_label_3
_geom_angle
C52 Ru1 N2 177.4(2)
C52 Ru1 N1 117.0(2)
N2 Ru1 N1 60.35(17)
C52 Ru1 P1 87.43(19)
N2 Ru1 P1 92.57(13)
N1 Ru1 P1 93.91(12)
C52 Ru1 P2 86.71(19)
N2 Ru1 P2 93.56(13)
N1 Ru1 P2 94.28(12)
P1 Ru1 P2 171.47(5)
C52 Ru1 H1A 82(3)
N2 Ru1 H1A 101(3)
N1 Ru1 H1A 161(3)
P1 Ru1 H1A 85(3)
P2 Ru1 H1A 88(3)
C40 P2 C46 106.7(3)
C40 P2 C34 103.2(3)
C46 P2 C34 102.2(3)
C40 P2 Ru1 111.7(2)
C46 P2 Ru1 113.5(2)
C34 P2 Ru1 118.3(2)
C22 P1 C28 107.6(3)
C22 P1 C16 103.2(3)
C28 P1 C16 100.6(3)
C22 P1 Ru1 112.77(19)
C28 P1 Ru1 113.8(2)
C16 P1 Ru1 117.53(19)
C1 N1 C5 116.9(5)
C1 N1 Ru1 151.4(4)
C5 N1 Ru1 91.7(3)
N3 N4 C10 119.2(5)
N3 N4 H4A 115(4)
C10 N4 H4A 125(4)
C8 N2 C5 118.6(5)
C8 N2 Ru1 144.1(4)
C5 N2 Ru1 97.3(4)
C9 N3 N4 117.8(5)
C16 C21 C20 120.1(6)
C16 C21 H21 120.0
C20 C21 H21 120.0
N1 C1 C2 121.9(6)
N1 C1 H1 119.1
C2 C1 H1 119.1
C3 C2 C1 120.4(6)
C3 C2 H2 119.8
C1 C2 H2 119.8
C23 C22 C27 119.2(6)
C23 C22 P1 117.2(5)
C27 C22 P1 123.6(5)
C30 C29 C28 119.4(6)
C30 C29 H29 120.3
C28 C29 H29 120.3
C26 C25 C24 119.2(6)
C26 C25 H25 120.4
C24 C25 H25 120.4
C45 C40 C41 117.8(6)
C45 C40 P2 124.9(5)
C41 C40 P2 117.4(5)
C33 C28 C29 118.7(5)
C33 C28 P1 120.6(5)
C29 C28 P1 120.5(5)
C12 C11 C10 118.6(6)
C12 C11 H11 120.7
C10 C11 H11 120.7
C32 C33 C28 120.5(6)
C32 C33 H33 119.8
C28 C33 H33 119.8
N1 C5 N2 110.7(5)
N1 C5 C4 125.0(5)
N2 C5 C4 124.3(5)
C10 C15 C14 120.4(6)
C10 C15 H15 119.8
C14 C15 H15 119.8
C35 C34 C39 118.1(6)
C35 C34 P2 124.3(5)
C39 C34 P2 117.6(5)
C21 C16 C17 118.6(6)
C21 C16 P1 124.1(5)
C17 C16 P1 117.4(4)
C47 C46 C51 119.2(6)
C47 C46 P2 121.5(5)
C51 C46 P2 119.3(5)
C44 C45 C40 120.9(6)
C44 C45 H45 119.5
C40 C45 H45 119.5
C31 C32 C33 120.9(6)
C31 C32 H32 119.6
C33 C32 H32 119.6
C15 C10 C11 120.0(6)
C15 C10 N4 117.6(6)
C11 C10 N4 122.4(6)
C50 C51 C46 120.1(6)
C50 C51 H51 119.9
C46 C51 H51 119.9
C36 C35 C34 121.0(6)
C36 C35 H35 119.5
C34 C35 H35 119.5
C2 C3 C4 119.3(6)
C2 C3 H3 120.3
C4 C3 H3 120.3
O1 C52 Ru1 177.4(5)
N3 C9 C8 119.1(6)
N3 C9 H9 122(4)
C8 C9 H9 118(4)
C41 C42 C43 120.2(6)
C41 C42 H42 119.9
C43 C42 H42 119.9
C7 C6 C4 120.2(6)
C7 C6 H6 119.9
C4 C6 H6 119.9
C24 C23 C22 120.5(6)
C24 C23 H23 119.8
C22 C23 H23 119.8
C3 C4 C5 116.4(6)
C3 C4 C6 127.7(6)
C5 C4 C6 115.9(6)
C48 C47 C46 120.5(6)
C48 C47 H47 119.7
C46 C47 H47 119.7
N2 C8 C7 121.4(5)
N2 C8 C9 117.6(5)
C7 C8 C9 121.0(6)
C42 C41 C40 121.4(6)
C42 C41 H41 119.3
C40 C41 H41 119.3
C37 C36 C35 120.4(6)
C37 C36 H36 119.8
C35 C36 H36 119.8
C48 C49 C50 119.3(6)
C48 C49 H49 120.3
C50 C49 H49 120.3
C32 C31 C30 118.9(6)
C32 C31 H31 120.5
C30 C31 H31 120.5
C51 C50 C49 120.2(6)
C51 C50 H50 119.9
C49 C50 H50 119.9
C38 C39 C34 120.8(6)
C38 C39 H39 119.6
C34 C39 H39 119.6
C17 C18 C19 120.0(6)
C17 C18 H18 120.0
C19 C18 H18 120.0
C45 C44 C43 119.9(6)
C45 C44 H44 120.0
C43 C44 H44 120.0
C6 C7 C8 119.6(6)
C6 C7 H7 120.2
C8 C7 H7 120.2
C42 C43 C44 119.8(6)
C42 C43 H43 120.1
C44 C43 H43 120.1
C18 C17 C16 120.9(6)
C18 C17 H17 119.6
C16 C17 H17 119.6
C22 C27 C26 119.2(6)
C22 C27 H27 120.4
C26 C27 H27 120.4
C25 C24 C23 120.4(6)
C25 C24 H24 119.8
C23 C24 H24 119.8
C19 C20 C21 120.8(6)
C19 C20 H20 119.6
C21 C20 H20 119.6
C12 C13 C14 119.0(6)
C12 C13 H13 120.5
C14 C13 H13 120.5
C25 C26 C27 121.5(6)
C25 C26 H26 119.2
C27 C26 H26 119.2
C47 C48 C49 120.5(6)
C47 C48 H48 119.7
C49 C48 H48 119.7
C39 C38 C37 120.1(6)
C39 C38 H38 120.0
C37 C38 H38 120.0
C11 C12 C13 122.0(6)
C11 C12 H12 119.0
C13 C12 H12 119.0
C15 C14 C13 120.0(6)
C15 C14 H14 120.0
C13 C14 H14 120.0
C29 C30 C31 121.6(6)
C29 C30 H30 119.2
C31 C30 H30 119.2
C36 C37 C38 119.6(6)
C36 C37 H37 120.2
C38 C37 H37 120.2
C20 C19 C18 119.7(6)
C20 C19 H19 120.2
C18 C19 H19 120.2
Cl2S C1S Cl1S 111.7(8)
Cl2S C1S H1S1 109.3
Cl1S C1S H1S1 109.3
Cl2S C1S H1S2 109.3
Cl1S C1S H1S2 109.3
H1S1 C1S H1S2 107.9
Cl3S C2S Cl4S 114.5(8)
Cl3S C2S H2S1 108.6
Cl4S C2S H2S1 108.6
Cl3S C2S H2S2 108.6
Cl4S C2S H2S2 108.6
H2S1 C2S H2S2 107.6

loop_
_geom_bond_atom_site_label_1
_geom_bond_atom_site_label_2
_geom_bond_distance
Ru1 C52 1.837(6)
Ru1 N2 2.161(5)
Ru1 N1 2.300(5)
Ru1 P1 2.3531(15)
Ru1 P2 2.3561(15)
Ru1 H1A 1.59(2)
P2 C40 1.826(6)
P2 C46 1.838(6)
P2 C34 1.842(6)
P1 C22 1.825(6)
P1 C28 1.829(6)
P1 C16 1.832(6)
O1 C52 1.147(8)
N1 C1 1.338(8)
N1 C5 1.357(8)
N4 N3 1.316(7)
N4 C10 1.413(8)
N4 H4A 0.98(2)
N2 C8 1.313(8)
N2 C5 1.373(7)
N3 C9 1.294(8)
C21 C16 1.386(9)
C21 C20 1.388(10)
C21 H21 0.9500
C1 C2 1.400(9)
C1 H1 0.9500
C2 C3 1.370(10)
C2 H2 0.9500
C22 C23 1.394(9)
C22 C27 1.398(9)
C29 C30 1.368(9)
C29 C28 1.417(9)
C29 H29 0.9500
C25 C26 1.372(11)
C25 C24 1.388(10)
C25 H25 0.9500
C40 C45 1.399(9)
C40 C41 1.403(9)
C28 C33 1.387(9)
C11 C12 1.374(9)
C11 C10 1.410(9)
C11 H11 0.9500
C33 C32 1.383(9)
C33 H33 0.9500
C5 C4 1.397(9)
C15 C10 1.383(9)
C15 C14 1.388(9)
C15 H15 0.9500
C34 C35 1.392(9)
C34 C39 1.398(9)
C16 C17 1.401(9)
C46 C47 1.393(9)
C46 C51 1.396(9)
C45 C44 1.386(9)
C45 H45 0.9500
C32 C31 1.374(10)
C32 H32 0.9500
C51 C50 1.392(9)
C51 H51 0.9500
C35 C36 1.377(10)
C35 H35 0.9500
C3 C4 1.397(9)
C3 H3 0.9500
C9 C8 1.452(8)
C9 H9 0.93(8)
C42 C41 1.368(9)
C42 C43 1.387(10)
C42 H42 0.9500
C6 C7 1.361(10)
C6 C4 1.424(10)
C6 H6 0.9500
C23 C24 1.390(9)
C23 H23 0.9500
C47 C48 1.379(9)
C47 H47 0.9500
C8 C7 1.438(9)
C41 H41 0.9500
C36 C37 1.376(11)
C36 H36 0.9500
C49 C48 1.390(10)
C49 C50 1.394(9)
C49 H49 0.9500
C31 C30 1.389(10)
C31 H31 0.9500
C50 H50 0.9500
C39 C38 1.379(9)
C39 H39 0.9500
C18 C17 1.377(9)
C18 C19 1.380(10)
C18 H18 0.9500
C44 C43 1.387(10)
C44 H44 0.9500
C7 H7 0.9500
C43 H43 0.9500
C17 H17 0.9500
C27 C26 1.400(10)
C27 H27 0.9500
C24 H24 0.9500
C20 C19 1.378(10)
C20 H20 0.9500
C13 C12 1.388(10)
C13 C14 1.394(10)
C13 H13 0.9500
C26 H26 0.9500
C48 H48 0.9500
C38 C37 1.391(10)
C38 H38 0.9500
C12 H12 0.9500
C14 H14 0.9500
C30 H30 0.9500
C37 H37 0.9500
C19 H19 0.9500
Cl2S C1S 1.703(14)
Cl1S C1S 1.820(14)
C1S H1S1 0.9900
C1S H1S2 0.9900
Cl3S C2S 1.728(17)
Cl4S C2S 1.845(15)
C2S H2S1 0.9900
C2S H2S2 0.9900

loop_
_geom_torsion_atom_site_label_1
_geom_torsion_atom_site_label_2
_geom_torsion_atom_site_label_3
_geom_torsion_atom_site_label_4
_geom_torsion
C10 N4 N3 C9 169.3(6)
C5 N1 C1 C2 -0.8(8)
Ru1 N1 C1 C2 179.8(6)
N1 C1 C2 C3 0.7(9)
C28 P1 C22 C23 179.2(5)
C16 P1 C22 C23 73.4(5)
Ru1 P1 C22 C23 -54.5(5)
C28 P1 C22 C27 0.5(6)
C16 P1 C22 C27 -105.3(5)
Ru1 P1 C22 C27 126.8(5)
C46 P2 C40 C45 1.6(6)
C34 P2 C40 C45 108.8(6)
Ru1 P2 C40 C45 -123.0(5)
C46 P2 C40 C41 -178.5(5)
C34 P2 C40 C41 -71.3(5)
Ru1 P2 C40 C41 56.9(5)
C30 C29 C28 C33 -1.9(9)
C30 C29 C28 P1 -176.8(5)
C22 P1 C28 C33 128.3(5)
C16 P1 C28 C33 -124.0(5)
Ru1 P1 C28 C33 2.6(5)
C22 P1 C28 C29 -56.9(5)
C16 P1 C28 C29 50.8(5)
Ru1 P1 C28 C29 177.4(4)
C29 C28 C33 C32 1.6(9)
P1 C28 C33 C32 176.5(5)
C1 N1 C5 N2 -179.7(5)
Ru1 N1 C5 N2 0.0(5)
C1 N1 C5 C4 -0.4(8)
Ru1 N1 C5 C4 179.3(5)
C8 N2 C5 N1 178.9(5)
Ru1 N2 C5 N1 0.0(5)
C8 N2 C5 C4 -0.4(9)
Ru1 N2 C5 C4 -179.3(5)
C40 P2 C34 C35 3.5(6)
C46 P2 C34 C35 114.1(6)
Ru1 P2 C34 C35 -120.4(5)
C40 P2 C34 C39 -176.4(5)
C46 P2 C34 C39 -65.8(5)
Ru1 P2 C34 C39 59.7(5)
C20 C21 C16 C17 -0.3(10)
C20 C21 C16 P1 178.9(5)
C22 P1 C16 C21 -9.8(6)
C28 P1 C16 C21 -120.9(5)
Ru1 P1 C16 C21 115.0(5)
C22 P1 C16 C17 169.4(5)
C28 P1 C16 C17 58.3(5)
Ru1 P1 C16 C17 -65.8(5)
C40 P2 C46 C47 52.9(6)
C34 P2 C46 C47 -55.1(6)
Ru1 P2 C46 C47 176.3(4)
C40 P2 C46 C51 -127.3(5)
C34 P2 C46 C51 124.7(5)
Ru1 P2 C46 C51 -3.9(5)
C41 C40 C45 C44 2.7(9)
P2 C40 C45 C44 -177.4(5)
C28 C33 C32 C31 -0.2(10)
C14 C15 C10 C11 -2.5(10)
C14 C15 C10 N4 176.0(6)
C12 C11 C10 C15 1.6(10)
C12 C11 C10 N4 -176.8(6)
N3 N4 C10 C15 -172.3(6)
N3 N4 C10 C11 6.2(9)
C47 C46 C51 C50 -0.2(9)
P2 C46 C51 C50 -180.0(5)
C39 C34 C35 C36 -1.0(9)
P2 C34 C35 C36 179.2(5)
C1 C2 C3 C4 0.6(10)
N4 N3 C9 C8 179.9(5)
C27 C22 C23 C24 1.9(9)
P1 C22 C23 C24 -176.9(5)
C2 C3 C4 C5 -1.7(9)
C2 C3 C4 C6 179.2(6)
N1 C5 C4 C3 1.6(9)
N2 C5 C4 C3 -179.1(6)
N1 C5 C4 C6 -179.2(6)
N2 C5 C4 C6 0.1(9)
C7 C6 C4 C3 179.3(7)
C7 C6 C4 C5 0.2(9)
C51 C46 C47 C48 2.2(9)
P2 C46 C47 C48 -178.0(5)
C5 N2 C8 C7 0.5(9)
Ru1 N2 C8 C7 178.7(5)
C5 N2 C8 C9 -178.7(5)
Ru1 N2 C8 C9 -0.6(10)
N3 C9 C8 N2 172.0(6)
N3 C9 C8 C7 -7.2(9)
C43 C42 C41 C40 0.1(10)
C45 C40 C41 C42 -1.9(9)
P2 C40 C41 C42 178.2(5)
C34 C35 C36 C37 -0.9(11)
C33 C32 C31 C30 -0.8(10)
C46 C51 C50 C49 -2.4(9)
C48 C49 C50 C51 3.1(10)
C35 C34 C39 C38 1.8(9)
P2 C34 C39 C38 -178.3(5)
C40 C45 C44 C43 -1.6(10)
C4 C6 C7 C8 -0.1(10)
N2 C8 C7 C6 -0.2(10)
C9 C8 C7 C6 179.0(6)
C41 C42 C43 C44 1.0(10)
C45 C44 C43 C42 -0.2(10)
C19 C18 C17 C16 -0.3(9)
C21 C16 C17 C18 0.0(9)
P1 C16 C17 C18 -179.3(5)
C23 C22 C27 C26 -2.4(9)
P1 C22 C27 C26 176.3(5)
C26 C25 C24 C23 -0.1(10)
C22 C23 C24 C25 -0.6(9)
C16 C21 C20 C19 0.9(11)
C24 C25 C26 C27 -0.4(11)
C22 C27 C26 C25 1.6(10)
C46 C47 C48 C49 -1.6(10)
C50 C49 C48 C47 -1.1(10)
C34 C39 C38 C37 -0.9(10)
C10 C11 C12 C13 -0.1(10)
C14 C13 C12 C11 -0.6(10)
C10 C15 C14 C13 1.9(10)
C12 C13 C14 C15 -0.4(10)
C28 C29 C30 C31 1.0(10)
C32 C31 C30 C29 0.4(10)
C35 C36 C37 C38 1.9(10)
C39 C38 C37 C36 -1.1(10)
C21 C20 C19 C18 -1.1(11)
C17 C18 C19 C20 0.8(10)

loop_
_platon_squeeze_void_nr
_platon_squeeze_void_average_x
_platon_squeeze_void_average_y
_platon_squeeze_void_average_z
_platon_squeeze_void_volume
_platon_squeeze_void_count_electrons
_platon_squeeze_void_content
1 -0.022 0.478 -0.022 1150 320 ' '
